data_1542322
loop_
_publ_author_name
'Wong, Janice L.'
'Higgins, Robert F.'
'Bhowmick, Indrani'
'Cao, David Xi'
'Szigethy, G\'eza'
'Ziller, Joseph W.'
'Shores, Matthew P.'
'Heyduk, Alan F.'

_publ_section_title
;
 Bimetallic iron--iron and iron--zinc complexes of the redox-active ONO
 pincer ligand
;
_journal_issue 2
_journal_name_full 'Chem. Sci.'
_journal_page_first 1594
_journal_paper_doi 10.1039/C5SC03006D
_journal_volume 7
_journal_year 2016
_chemical_absolute_configuration ad
_chemical_formula_sum 'C41.5 H54 N4 O2 Zn'
_chemical_formula_weight 706.25
_chemical_name_systematic
; 
 ? 
;
_space_group_crystal_system monoclinic
_space_group_IT_number 4
_space_group_name_Hall 'P 2yb'
_space_group_name_H-M_alt 'P 1 21 1'
_symmetry_space_group_name_Hall 'P 2yb'
_symmetry_space_group_name_H-M 'P 1 21 1'
_atom_sites_solution_hydrogens geom
_atom_sites_solution_primary direct
_atom_sites_solution_secondary difmap
_audit_creation_method SHELXL-2014
_audit_update_record
;
2015-08-07 deposited with the CCDC.
2015-11-27 downloaded from the CCDC.
;
_cell_angle_alpha 90
_cell_angle_beta 108.954(3)
_cell_angle_gamma 90
_cell_formula_units_Z 4
_cell_length_a 14.208(3)
_cell_length_b 20.222(4)
_cell_length_c 14.512(3)
_cell_measurement_reflns_used 9998
_cell_measurement_temperature 88(2)
_cell_measurement_theta_max 25.31
_cell_measurement_theta_min 2.44
_cell_volume 3943.4(14)
_computing_cell_refinement 'Bruker SAINT 8.34a, 2013'
_computing_data_collection 'Bruker APEX2 2013.10-0, 2013'
_computing_data_reduction 'Bruker SAINT 8.34a, 2013'
_computing_molecular_graphics 'Bruker SHELXTL'
_computing_publication_material 'Bruker SHELXTL'
_computing_structure_refinement 'SHELXL-2014 (Sheldrick, 2014)'
_computing_structure_solution 'Bruker SHELXTL 2013/1'
_diffrn_ambient_temperature 88(2)
_diffrn_measured_fraction_theta_full 1.000
_diffrn_measured_fraction_theta_max 1.000
_diffrn_measurement_device_type 'Bruker SMART APEX II CCD'
_diffrn_measurement_method '\f and \w scans'
_diffrn_radiation_type MoK\a
_diffrn_radiation_wavelength 0.71073
_diffrn_reflns_av_R_equivalents 0.0358
_diffrn_reflns_av_unetI/netI 0.0473
_diffrn_reflns_laue_measured_fraction_full 1.000
_diffrn_reflns_laue_measured_fraction_max 1.000
_diffrn_reflns_limit_h_max 18
_diffrn_reflns_limit_h_min -18
_diffrn_reflns_limit_k_max 25
_diffrn_reflns_limit_k_min -25
_diffrn_reflns_limit_l_max 18
_diffrn_reflns_limit_l_min -18
_diffrn_reflns_number 46059
_diffrn_reflns_point_group_measured_fraction_full 1.000
_diffrn_reflns_point_group_measured_fraction_max 0.998
_diffrn_reflns_theta_full 25.242
_diffrn_reflns_theta_max 27.100
_diffrn_reflns_theta_min 1.484
_diffrn_source 'fine-focus sealed tube'
_exptl_absorpt_coefficient_mu 0.661
_exptl_absorpt_correction_T_max 0.9543
_exptl_absorpt_correction_T_min 0.8855
_exptl_absorpt_correction_type numerical
_exptl_absorpt_process_details 'Bruker SADABS 2012/1'
_exptl_crystal_colour green
_exptl_crystal_density_diffrn 1.190
_exptl_crystal_density_meas ?
_exptl_crystal_density_method not_measured
_exptl_crystal_description irregular
_exptl_crystal_F_000 1508
_exptl_crystal_size_max 0.188
_exptl_crystal_size_mid 0.161
_exptl_crystal_size_min 0.150
_refine_diff_density_max 0.469
_refine_diff_density_min -0.649
_refine_diff_density_rms 0.061
_refine_ls_abs_structure_details
; 
 Flack x determined using 6952 quotients [(I+)-(I-)]/[(I+)+(I-)] 
 (Parsons, Flack and Wagner, Acta Cryst. B69 (2013) 249-259). 
;
_refine_ls_abs_structure_Flack 0.035(3)
_refine_ls_extinction_method none
_refine_ls_goodness_of_fit_ref 1.074
_refine_ls_hydrogen_treatment constr
_refine_ls_matrix_type full
_refine_ls_number_parameters 899
_refine_ls_number_reflns 17365
_refine_ls_number_restraints 1
_refine_ls_restrained_S_all 1.074
_refine_ls_R_factor_all 0.0503
_refine_ls_R_factor_gt 0.0435
_refine_ls_shift/su_max 0.001
_refine_ls_shift/su_mean 0.000
_refine_ls_structure_factor_coef Fsqd
_refine_ls_weighting_details 'w=1/[\s^2^(Fo^2^)+(0.0369P)^2^+3.0922P] where P=(Fo^2^+2Fc^2^)/3'
_refine_ls_weighting_scheme calc
_refine_ls_wR_factor_gt 0.0978
_refine_ls_wR_factor_ref 0.1005
_reflns_Friedel_coverage 0.941
_reflns_friedel_fraction_full 0.999
_reflns_friedel_fraction_max 0.997
_reflns_number_gt 15740
_reflns_number_total 17365
_reflns_threshold_expression 'I > 2\s(I)'
_cod_data_source_file c5sc03006d2.cif
_cod_data_source_block afh425
_cod_depositor_comments
;
The following automatic conversions were performed:

'_exptl_crystal_density_meas' value 'not_measured' was changed to '?'
- the value is perceived as not measured.

Automatic conversion script
Id: cif_fix_values 4268 2015-11-12 08:31:59Z antanas 
;
_cod_original_cell_volume 3943.6(12)
_cod_original_formula_sum 'C41.50 H54 N4 O2 Zn'
_cod_database_code 1542322
_shelx_space_group_comment
; 
The symmetry employed for this shelxl refinement is uniquely defined 
by the following loop, which should always be used as a source of 
symmetry information in preference to the above space-group names. 
They are only intended as comments. 
;
_shelx_estimated_absorpt_t_min 0.886
_shelx_estimated_absorpt_t_max 0.907
_shelxl_version_number 2014-2

loop_
_space_group_symop_operation_xyz
'x, y, z'
'-x, y+1/2, -z'

loop_
_atom_site_label
_atom_site_type_symbol
_atom_site_fract_x
_atom_site_fract_y
_atom_site_fract_z
_atom_site_U_iso_or_equiv
_atom_site_adp_type
_atom_site_occupancy
_atom_site_site_symmetry_order
_atom_site_calc_flag
_atom_site_refinement_flags_posn
_atom_site_refinement_flags_adp
Zn1 Zn 0.49417(4) 0.99695(2) 0.18976(3) 0.01892(11) Uani 1 1 d . .
O1 O 0.4974(2) 1.04988(15) 0.0666(2) 0.0235(7) Uani 1 1 d . .
O2 O 0.5092(2) 0.98017(14) 0.3367(2) 0.0221(7) Uani 1 1 d . .
N1 N 0.4927(3) 1.09030(17) 0.2365(3) 0.0169(7) Uani 1 1 d . .
N2 N 0.5951(2) 0.92450(18) 0.1875(2) 0.0183(7) Uani 1 1 d . .
N3 N 0.3621(3) 0.94599(18) 0.1278(3) 0.0226(8) Uani 1 1 d . .
C1 C 0.5139(3) 1.1130(2) 0.0863(3) 0.0199(9) Uani 1 1 d . .
C2 C 0.5334(3) 1.1597(2) 0.0203(3) 0.0242(10) Uani 1 1 d . .
C3 C 0.5602(3) 1.2230(2) 0.0533(3) 0.0246(10) Uani 1 1 d . .
H3A H 0.5734 1.2534 0.0092 0.030 Uiso 1 1 calc R U
C4 C 0.5695(3) 1.2465(2) 0.1480(3) 0.0222(9) Uani 1 1 d . .
C5 C 0.5434(3) 1.2030(2) 0.2093(3) 0.0182(9) Uani 1 1 d . .
H5A H 0.5460 1.2174 0.2724 0.022 Uiso 1 1 calc R U
C6 C 0.5130(3) 1.1378(2) 0.1799(3) 0.0185(9) Uani 1 1 d . .
C7 C 0.5295(4) 1.1369(3) -0.0827(3) 0.0304(11) Uani 1 1 d . .
C8 C 0.5500(5) 1.1950(3) -0.1429(4) 0.0465(16) Uani 1 1 d . .
H8A H 0.5452 1.1793 -0.2082 0.070 Uiso 1 1 calc R U
H8B H 0.6169 1.2125 -0.1105 0.070 Uiso 1 1 calc R U
H8C H 0.5008 1.2300 -0.1483 0.070 Uiso 1 1 calc R U
C9 C 0.4262(5) 1.1093(3) -0.1374(4) 0.0462(16) Uani 1 1 d . .
H9A H 0.4232 1.0967 -0.2035 0.069 Uiso 1 1 calc R U
H9B H 0.3758 1.1432 -0.1409 0.069 Uiso 1 1 calc R U
H9C H 0.4134 1.0704 -0.1030 0.069 Uiso 1 1 calc R U
C10 C 0.6087(4) 1.0841(3) -0.0756(4) 0.0390(13) Uani 1 1 d . .
H10A H 0.6035 1.0688 -0.1412 0.059 Uiso 1 1 calc R U
H10B H 0.5985 1.0468 -0.0369 0.059 Uiso 1 1 calc R U
H10C H 0.6750 1.1030 -0.0443 0.059 Uiso 1 1 calc R U
C11 C 0.6106(3) 1.3157(2) 0.1808(4) 0.0249(10) Uani 1 1 d . .
C12 C 0.6191(4) 1.3299(3) 0.2876(4) 0.0346(12) Uani 1 1 d . .
H12A H 0.5525 1.3298 0.2940 0.052 Uiso 1 1 calc R U
H12B H 0.6502 1.3732 0.3069 0.052 Uiso 1 1 calc R U
H12C H 0.6599 1.2956 0.3298 0.052 Uiso 1 1 calc R U
C13 C 0.5443(4) 1.3684(3) 0.1161(4) 0.0401(13) Uani 1 1 d . .
H13A H 0.5412 1.3613 0.0483 0.060 Uiso 1 1 calc R U
H13B H 0.5718 1.4123 0.1375 0.060 Uiso 1 1 calc R U
H13C H 0.4771 1.3653 0.1208 0.060 Uiso 1 1 calc R U
C14 C 0.7159(4) 1.3220(3) 0.1739(4) 0.0358(12) Uani 1 1 d . .
H14A H 0.7134 1.3149 0.1063 0.054 Uiso 1 1 calc R U
H14B H 0.7594 1.2887 0.2159 0.054 Uiso 1 1 calc R U
H14C H 0.7421 1.3663 0.1950 0.054 Uiso 1 1 calc R U
C15 C 0.4885(3) 1.0337(2) 0.3764(3) 0.0176(9) Uani 1 1 d . .
C16 C 0.4771(3) 1.0354(2) 0.4710(3) 0.0216(9) Uani 1 1 d . .
C17 C 0.4455(3) 1.0937(2) 0.5025(3) 0.0214(9) Uani 1 1 d . .
H17A H 0.4382 1.0942 0.5653 0.026 Uiso 1 1 calc R U
C18 C 0.4237(3) 1.1523(2) 0.4462(3) 0.0172(8) Uani 1 1 d . .
C19 C 0.4418(3) 1.1527(2) 0.3592(3) 0.0175(8) Uani 1 1 d . .
H19A H 0.4301 1.1921 0.3214 0.021 Uiso 1 1 calc R U
C20 C 0.4775(3) 1.0960(2) 0.3241(3) 0.0160(8) Uani 1 1 d . .
C21 C 0.4999(4) 0.9727(2) 0.5358(3) 0.0288(11) Uani 1 1 d . .
C22 C 0.4877(4) 0.9855(2) 0.6364(3) 0.0360(12) Uani 1 1 d . .
H22A H 0.5332 1.0207 0.6701 0.054 Uiso 1 1 calc R U
H22B H 0.5031 0.9449 0.6754 0.054 Uiso 1 1 calc R U
H22C H 0.4190 0.9989 0.6275 0.054 Uiso 1 1 calc R U
C23 C 0.6077(4) 0.9520(3) 0.5522(4) 0.0386(13) Uani 1 1 d . .
H23A H 0.6149 0.9381 0.4901 0.058 Uiso 1 1 calc R U
H23B H 0.6253 0.9152 0.5985 0.058 Uiso 1 1 calc R U
H23C H 0.6521 0.9895 0.5784 0.058 Uiso 1 1 calc R U
C24 C 0.4291(4) 0.9164(3) 0.4872(3) 0.0336(11) Uani 1 1 d . .
H24A H 0.4388 0.9048 0.4254 0.050 Uiso 1 1 calc R U
H24B H 0.3602 0.9307 0.4749 0.050 Uiso 1 1 calc R U
H24C H 0.4430 0.8778 0.5303 0.050 Uiso 1 1 calc R U
C25 C 0.3817(4) 1.2125(2) 0.4852(3) 0.0216(9) Uani 1 1 d . .
C26 C 0.4646(4) 1.2440(2) 0.5692(4) 0.0331(11) Uani 1 1 d . .
H26A H 0.5189 1.2580 0.5459 0.050 Uiso 1 1 calc R U
H26B H 0.4897 1.2116 0.6217 0.050 Uiso 1 1 calc R U
H26C H 0.4382 1.2825 0.5938 0.050 Uiso 1 1 calc R U
C27 C 0.2950(4) 1.1910(2) 0.5206(4) 0.0321(12) Uani 1 1 d . .
H27A H 0.2421 1.1713 0.4663 0.048 Uiso 1 1 calc R U
H27B H 0.2688 1.2296 0.5450 0.048 Uiso 1 1 calc R U
H27C H 0.3190 1.1584 0.5730 0.048 Uiso 1 1 calc R U
C28 C 0.3405(4) 1.2645(2) 0.4049(4) 0.0284(11) Uani 1 1 d . .
H28A H 0.3952 1.2831 0.3860 0.043 Uiso 1 1 calc R U
H28B H 0.3079 1.2999 0.4295 0.043 Uiso 1 1 calc R U
H28C H 0.2921 1.2437 0.3482 0.043 Uiso 1 1 calc R U
C29 C 0.6217(3) 0.9149(2) 0.1085(3) 0.0214(8) Uani 1 1 d . .
H29A H 0.6019 0.9466 0.0575 0.026 Uiso 1 1 calc R U
C30 C 0.6766(3) 0.8610(2) 0.0974(4) 0.0263(10) Uani 1 1 d . .
H30A H 0.6951 0.8564 0.0404 0.032 Uiso 1 1 calc R U
C31 C 0.7041(3) 0.8144(2) 0.1690(4) 0.0283(10) Uani 1 1 d . .
H31A H 0.7398 0.7761 0.1617 0.034 Uiso 1 1 calc R U
C32 C 0.6790(4) 0.8239(2) 0.2534(4) 0.0318(11) Uani 1 1 d . .
H32A H 0.6991 0.7929 0.3053 0.038 Uiso 1 1 calc R U
C33 C 0.6242(4) 0.8793(2) 0.2602(3) 0.0284(11) Uani 1 1 d . .
H33A H 0.6065 0.8857 0.3174 0.034 Uiso 1 1 calc R U
C34 C 0.3354(4) 0.8964(2) 0.1759(4) 0.0307(11) Uani 1 1 d . .
H34A H 0.3793 0.8840 0.2382 0.037 Uiso 1 1 calc R U
C35 C 0.2462(4) 0.8629(3) 0.1378(5) 0.0412(13) Uani 1 1 d . .
H35A H 0.2301 0.8273 0.1728 0.049 Uiso 1 1 calc R U
C36 C 0.1817(4) 0.8816(3) 0.0497(4) 0.0385(13) Uani 1 1 d . .
H36A H 0.1193 0.8599 0.0232 0.046 Uiso 1 1 calc R U
C37 C 0.2078(4) 0.9319(3) -0.0003(4) 0.0366(13) Uani 1 1 d . .
H37A H 0.1639 0.9452 -0.0622 0.044 Uiso 1 1 calc R U
C38 C 0.2994(4) 0.9638(3) 0.0400(3) 0.0298(11) Uani 1 1 d . .
H38A H 0.3175 0.9985 0.0049 0.036 Uiso 1 1 calc R U
Zn2 Zn 0.92237(4) 0.91668(2) 0.22778(3) 0.01911(11) Uani 1 1 d . .
O3 O 0.9538(2) 0.87163(16) 0.3621(2) 0.0222(7) Uani 1 1 d . .
O4 O 0.8748(2) 0.92553(14) 0.07859(19) 0.0197(6) Uani 1 1 d . .
N4 N 0.9353(3) 0.82162(18) 0.1908(3) 0.0194(8) Uani 1 1 d . .
N5 N 0.8329(3) 0.98792(19) 0.2583(2) 0.0215(8) Uani 1 1 d . .
N6 N 1.0522(3) 0.97142(18) 0.2591(3) 0.0203(8) Uani 1 1 d . .
C39 C 0.9578(3) 0.8076(2) 0.3566(3) 0.0202(9) Uani 1 1 d . .
C40 C 0.9763(3) 0.7655(2) 0.4392(3) 0.0258(10) Uani 1 1 d . .
C41 C 0.9702(4) 0.6976(3) 0.4246(3) 0.0285(11) Uani 1 1 d . .
H41A H 0.9822 0.6699 0.4801 0.034 Uiso 1 1 calc R U
C42 C 0.9475(3) 0.6671(2) 0.3329(3) 0.0235(9) Uani 1 1 d . .
C43 C 0.9363(3) 0.7066(2) 0.2525(3) 0.0237(10) Uani 1 1 d . .
H43A H 0.9226 0.6869 0.1901 0.028 Uiso 1 1 calc R U
C44 C 0.9450(3) 0.7767(2) 0.2620(3) 0.0210(9) Uani 1 1 d . .
C45 C 1.0046(5) 0.7956(3) 0.5426(3) 0.0390(14) Uani 1 1 d . .
C46 C 1.0291(7) 0.7422(4) 0.6205(4) 0.070(2) Uani 1 1 d . .
H46A H 1.0776 0.7114 0.6096 0.105 Uiso 1 1 calc R U
H46B H 0.9683 0.7181 0.6174 0.105 Uiso 1 1 calc R U
H46C H 1.0571 0.7627 0.6849 0.105 Uiso 1 1 calc R U
C47 C 1.0950(5) 0.8408(3) 0.5604(4) 0.0515(16) Uani 1 1 d . .
H47A H 1.1523 0.8146 0.5582 0.077 Uiso 1 1 calc R U
H47B H 1.1102 0.8617 0.6245 0.077 Uiso 1 1 calc R U
H47C H 1.0803 0.8750 0.5099 0.077 Uiso 1 1 calc R U
C48 C 0.9149(5) 0.8358(3) 0.5504(4) 0.0524(17) Uani 1 1 d . .
H48A H 0.9335 0.8582 0.6137 0.079 Uiso 1 1 calc R U
H48B H 0.8589 0.8060 0.5443 0.079 Uiso 1 1 calc R U
H48C H 0.8955 0.8688 0.4981 0.079 Uiso 1 1 calc R U
C49 C 0.9368(4) 0.5916(2) 0.3261(3) 0.0299(11) Uani 1 1 d . .
C50 C 0.9108(6) 0.5657(3) 0.2215(4) 0.0512(17) Uani 1 1 d . .
H50A H 0.9626 0.5791 0.1943 0.077 Uiso 1 1 calc R U
H50B H 0.8467 0.5842 0.1817 0.077 Uiso 1 1 calc R U
H50C H 0.9064 0.5174 0.2216 0.077 Uiso 1 1 calc R U
C51 C 1.0358(5) 0.5598(3) 0.3859(5) 0.0584(18) Uani 1 1 d . .
H51A H 1.0891 0.5761 0.3628 0.088 Uiso 1 1 calc R U
H51B H 1.0308 0.5116 0.3783 0.088 Uiso 1 1 calc R U
H51C H 1.0508 0.5712 0.4548 0.088 Uiso 1 1 calc R U
C52 C 0.8549(5) 0.5685(3) 0.3660(5) 0.0472(15) Uani 1 1 d . .
H52A H 0.8456 0.5207 0.3567 0.071 Uiso 1 1 calc R U
H52B H 0.7925 0.5913 0.3312 0.071 Uiso 1 1 calc R U
H52C H 0.8741 0.5789 0.4356 0.071 Uiso 1 1 calc R U
C53 C 0.9001(3) 0.8732(2) 0.0386(3) 0.0161(8) Uani 1 1 d . .
C54 C 0.8940(3) 0.8712(2) -0.0619(3) 0.0172(8) Uani 1 1 d . .
C55 C 0.9286(3) 0.8150(2) -0.0956(3) 0.0167(8) Uani 1 1 d . .
H55A H 0.9253 0.8142 -0.1620 0.020 Uiso 1 1 calc R U
C56 C 0.9682(3) 0.7595(2) -0.0386(3) 0.0185(9) Uani 1 1 d . .
C57 C 0.9694(3) 0.7596(2) 0.0572(3) 0.0185(9) Uani 1 1 d . .
H57A H 0.9944 0.7220 0.0970 0.022 Uiso 1 1 calc R U
C58 C 0.9342(3) 0.8146(2) 0.0968(3) 0.0186(9) Uani 1 1 d . .
C59 C 0.8479(3) 0.9292(2) -0.1306(3) 0.0199(9) Uani 1 1 d . .
C60 C 0.9041(4) 0.9935(2) -0.0922(3) 0.0297(10) Uani 1 1 d . .
H60A H 0.8747 1.0298 -0.1371 0.045 Uiso 1 1 calc R U
H60B H 0.9742 0.9884 -0.0871 0.045 Uiso 1 1 calc R U
H60C H 0.8994 1.0036 -0.0278 0.045 Uiso 1 1 calc R U
C61 C 0.7381(4) 0.9367(2) -0.1377(3) 0.0310(11) Uani 1 1 d . .
H61A H 0.7077 0.9724 -0.1833 0.046 Uiso 1 1 calc R U
H61B H 0.7338 0.9472 -0.0733 0.046 Uiso 1 1 calc R U
H61C H 0.7027 0.8952 -0.1611 0.046 Uiso 1 1 calc R U
C62 C 0.8517(3) 0.9183(3) -0.2341(3) 0.0261(9) Uani 1 1 d . .
H62A H 0.8228 0.9566 -0.2747 0.039 Uiso 1 1 calc R U
H62B H 0.8137 0.8785 -0.2621 0.039 Uiso 1 1 calc R U
H62C H 0.9211 0.9127 -0.2315 0.039 Uiso 1 1 calc R U
C63 C 1.0111(4) 0.7032(2) -0.0841(3) 0.0242(10) Uani 1 1 d . .
C64 C 0.9353(4) 0.6824(2) -0.1820(4) 0.0296(11) Uani 1 1 d . .
H64A H 0.9196 0.7204 -0.2263 0.044 Uiso 1 1 calc R U
H64B H 0.8743 0.6667 -0.1714 0.044 Uiso 1 1 calc R U
H64C H 0.9635 0.6469 -0.2107 0.044 Uiso 1 1 calc R U
C65 C 1.1072(4) 0.7277(2) -0.0998(4) 0.0276(10) Uani 1 1 d . .
H65A H 1.1570 0.7377 -0.0366 0.041 Uiso 1 1 calc R U
H65B H 1.0930 0.7677 -0.1401 0.041 Uiso 1 1 calc R U
H65C H 1.1330 0.6932 -0.1327 0.041 Uiso 1 1 calc R U
C66 C 1.0361(5) 0.6419(2) -0.0182(4) 0.0366(13) Uani 1 1 d . .
H66A H 1.0882 0.6531 0.0430 0.055 Uiso 1 1 calc R U
H66B H 1.0596 0.6064 -0.0511 0.055 Uiso 1 1 calc R U
H66C H 0.9764 0.6272 -0.0042 0.055 Uiso 1 1 calc R U
C67 C 0.7978(3) 1.0390(2) 0.1969(3) 0.0239(10) Uani 1 1 d . .
H67A H 0.8057 1.0381 0.1344 0.029 Uiso 1 1 calc R U
C68 C 0.7503(4) 1.0932(2) 0.2217(4) 0.0312(11) Uani 1 1 d . .
H68A H 0.7279 1.1292 0.1780 0.037 Uiso 1 1 calc R U
C69 C 0.7369(4) 1.0931(3) 0.3118(4) 0.0359(12) Uani 1 1 d . .
H69A H 0.7055 1.1296 0.3311 0.043 Uiso 1 1 calc R U
C70 C 0.7689(4) 1.0402(3) 0.3738(4) 0.0366(12) Uani 1 1 d . .
H70A H 0.7583 1.0390 0.4351 0.044 Uiso 1 1 calc R U
C71 C 0.8170(4) 0.9885(3) 0.3446(3) 0.0309(11) Uani 1 1 d . .
H71A H 0.8395 0.9520 0.3874 0.037 Uiso 1 1 calc R U
C72 C 1.0892(3) 0.9902(2) 0.1887(3) 0.0239(9) Uani 1 1 d . .
H72A H 1.0541 0.9788 0.1230 0.029 Uiso 1 1 calc R U
C73 C 1.1772(4) 1.0259(2) 0.2093(4) 0.0269(10) Uani 1 1 d . .
H73A H 1.2019 1.0386 0.1585 0.032 Uiso 1 1 calc R U
C74 C 1.2286(3) 1.0428(2) 0.3055(4) 0.0302(11) Uani 1 1 d . .
H74A H 1.2886 1.0674 0.3214 0.036 Uiso 1 1 calc R U
C75 C 1.1909(4) 1.0231(2) 0.3771(4) 0.0312(11) Uani 1 1 d . .
H75A H 1.2244 1.0343 0.4433 0.037 Uiso 1 1 calc R U
C76 C 1.1036(3) 0.9868(2) 0.3519(3) 0.0284(10) Uani 1 1 d . .
H76A H 1.0791 0.9721 0.4021 0.034 Uiso 1 1 calc R U
C77 C 0.2939(4) 1.2323(3) 0.0775(4) 0.0378(12) Uani 1 1 d . .
H77A H 0.3105 1.2343 0.1485 0.057 Uiso 1 1 calc R U
H77B H 0.2422 1.2650 0.0472 0.057 Uiso 1 1 calc R U
H77C H 0.3534 1.2419 0.0598 0.057 Uiso 1 1 calc R U
C78 C 0.2580(4) 1.1673(3) 0.0439(4) 0.0325(11) Uani 1 1 d . .
N7 N 0.2280(4) 1.1158(3) 0.0187(4) 0.0534(14) Uani 1 1 d . .
N8 N 1.3071(5) 0.6511(4) 0.4369(5) 0.079(2) Uani 1 1 d . .
C79 C 1.2997(5) 0.6319(4) 0.3420(5) 0.0603(18) Uani 1 1 d . .
H79 H 1.3320 0.5930 0.3307 0.072 Uiso 1 1 calc R U
C80 C 1.2455(6) 0.6700(5) 0.2669(6) 0.073(2) Uani 1 1 d . .
H80 H 1.2420 0.6571 0.2029 0.088 Uiso 1 1 calc R U
C81 C 1.1979(7) 0.7231(5) 0.2761(8) 0.092(3) Uani 1 1 d . .
H81 H 1.1598 0.7475 0.2206 0.111 Uiso 1 1 calc R U
C82 C 1.2041(7) 0.7428(6) 0.3676(11) 0.120(4) Uani 1 1 d . .
H82 H 1.1699 0.7818 0.3752 0.144 Uiso 1 1 calc R U
C83 C 1.2614(6) 0.7063(4) 0.4544(7) 0.076(2) Uani 1 1 d . .
H83 H 1.2664 0.7201 0.5183 0.091 Uiso 1 1 calc R U

loop_
_atom_site_aniso_label
_atom_site_aniso_U_11
_atom_site_aniso_U_22
_atom_site_aniso_U_33
_atom_site_aniso_U_23
_atom_site_aniso_U_13
_atom_site_aniso_U_12
Zn1 0.0221(2) 0.0177(2) 0.0171(2) -0.0030(2) 0.00661(19) 0.0004(2)
O1 0.0277(17) 0.0235(17) 0.0189(16) -0.0003(12) 0.0071(13) 0.0021(13)
O2 0.0313(17) 0.0167(16) 0.0177(14) 0.0011(11) 0.0073(13) 0.0051(12)
N1 0.0168(18) 0.0155(18) 0.0190(18) -0.0014(14) 0.0067(14) 0.0006(14)
N2 0.0151(16) 0.0187(18) 0.0190(17) -0.0027(15) 0.0025(13) -0.0024(15)
N3 0.0209(19) 0.0206(19) 0.025(2) -0.0062(15) 0.0050(16) 0.0021(15)
C1 0.019(2) 0.022(2) 0.018(2) -0.0019(17) 0.0057(17) 0.0035(17)
C2 0.021(2) 0.030(2) 0.022(2) 0.0083(19) 0.0087(18) 0.0087(19)
C3 0.023(2) 0.024(2) 0.031(2) 0.0101(19) 0.0142(19) 0.0079(18)
C4 0.017(2) 0.023(2) 0.030(2) 0.0045(19) 0.0120(18) 0.0059(17)
C5 0.018(2) 0.018(2) 0.023(2) 0.0012(16) 0.0123(17) 0.0041(16)
C6 0.015(2) 0.021(2) 0.021(2) 0.0042(17) 0.0075(17) 0.0072(16)
C7 0.042(3) 0.035(3) 0.018(2) 0.005(2) 0.015(2) 0.012(2)
C8 0.073(4) 0.050(4) 0.027(3) 0.016(3) 0.031(3) 0.020(3)
C9 0.058(4) 0.062(4) 0.017(3) -0.003(3) 0.009(3) 0.005(3)
C10 0.055(4) 0.043(3) 0.027(3) 0.010(2) 0.025(2) 0.021(3)
C11 0.025(2) 0.019(2) 0.035(3) 0.0023(19) 0.017(2) 0.0034(18)
C12 0.036(3) 0.026(3) 0.044(3) -0.007(2) 0.018(2) -0.009(2)
C13 0.037(3) 0.028(3) 0.052(3) 0.004(2) 0.009(3) 0.006(2)
C14 0.037(3) 0.036(3) 0.038(3) -0.001(2) 0.016(2) -0.006(2)
C15 0.019(2) 0.017(2) 0.016(2) -0.0023(16) 0.0038(16) 0.0000(17)
C16 0.030(2) 0.017(2) 0.016(2) 0.0014(16) 0.0051(18) 0.0000(18)
C17 0.027(2) 0.023(2) 0.015(2) 0.0003(17) 0.0084(18) 0.0003(18)
C18 0.016(2) 0.016(2) 0.020(2) -0.0012(16) 0.0068(17) -0.0010(16)
C19 0.019(2) 0.015(2) 0.020(2) 0.0030(16) 0.0076(17) 0.0003(16)
C20 0.014(2) 0.017(2) 0.016(2) -0.0004(16) 0.0029(16) -0.0007(15)
C21 0.047(3) 0.019(2) 0.020(2) 0.0033(17) 0.010(2) 0.004(2)
C22 0.066(4) 0.020(3) 0.023(2) 0.0055(19) 0.016(2) 0.006(2)
C23 0.054(3) 0.032(3) 0.025(3) 0.008(2) 0.007(2) 0.016(2)
C24 0.052(3) 0.019(2) 0.030(2) 0.006(2) 0.015(2) 0.002(2)
C25 0.035(3) 0.015(2) 0.021(2) -0.0007(17) 0.018(2) 0.0023(18)
C26 0.044(3) 0.024(2) 0.032(3) -0.013(2) 0.013(2) 0.000(2)
C27 0.039(3) 0.028(3) 0.042(3) 0.003(2) 0.031(2) 0.005(2)
C28 0.041(3) 0.018(2) 0.035(3) 0.0030(19) 0.024(2) 0.010(2)
C29 0.021(2) 0.021(2) 0.023(2) -0.0016(19) 0.0074(16) -0.0045(19)
C30 0.023(2) 0.028(3) 0.031(3) -0.006(2) 0.015(2) -0.0013(19)
C31 0.022(2) 0.023(2) 0.041(3) -0.003(2) 0.012(2) -0.0012(19)
C32 0.035(3) 0.025(3) 0.036(3) 0.007(2) 0.011(2) 0.007(2)
C33 0.034(3) 0.029(3) 0.025(2) 0.001(2) 0.013(2) 0.007(2)
C34 0.028(3) 0.024(2) 0.039(3) -0.002(2) 0.008(2) -0.0005(19)
C35 0.043(3) 0.022(3) 0.062(4) -0.008(2) 0.022(3) -0.008(2)
C36 0.026(3) 0.041(3) 0.048(3) -0.021(3) 0.010(2) -0.004(2)
C37 0.025(2) 0.049(3) 0.031(3) -0.014(2) 0.004(2) 0.004(2)
C38 0.030(3) 0.036(3) 0.022(2) -0.008(2) 0.0069(19) 0.007(2)
Zn2 0.0230(2) 0.0203(2) 0.0155(2) -0.0042(2) 0.00830(19) -0.0027(2)
O3 0.0239(16) 0.0271(17) 0.0155(15) -0.0029(12) 0.0063(12) -0.0013(13)
O4 0.0282(15) 0.0163(15) 0.0165(14) -0.0045(12) 0.0098(12) -0.0009(13)
N4 0.0228(19) 0.022(2) 0.0133(17) -0.0011(14) 0.0052(14) -0.0009(15)
N5 0.0212(17) 0.024(2) 0.0179(17) -0.0049(15) 0.0048(14) -0.0040(16)
N6 0.0192(19) 0.0237(19) 0.0178(18) -0.0049(15) 0.0058(15) -0.0015(15)
C39 0.017(2) 0.029(2) 0.016(2) -0.0005(17) 0.0065(17) -0.0021(18)
C40 0.025(2) 0.036(3) 0.016(2) 0.0002(19) 0.0071(18) -0.003(2)
C41 0.028(3) 0.039(3) 0.018(2) 0.009(2) 0.0067(19) 0.002(2)
C42 0.021(2) 0.027(2) 0.023(2) 0.0047(18) 0.0085(18) 0.0058(18)
C43 0.029(2) 0.028(2) 0.018(2) 0.0007(18) 0.0137(19) 0.0037(19)
C44 0.020(2) 0.025(2) 0.019(2) 0.0023(18) 0.0083(18) 0.0016(18)
C45 0.060(4) 0.041(3) 0.014(2) -0.002(2) 0.009(2) -0.012(3)
C46 0.125(7) 0.064(4) 0.011(3) 0.003(3) 0.007(3) -0.022(5)
C47 0.055(4) 0.063(4) 0.021(3) 0.003(3) -0.009(3) -0.019(3)
C48 0.074(4) 0.061(4) 0.036(3) -0.024(3) 0.038(3) -0.024(3)
C49 0.041(3) 0.026(2) 0.026(2) 0.009(2) 0.017(2) 0.008(2)
C50 0.101(5) 0.022(3) 0.041(3) -0.001(2) 0.038(3) 0.001(3)
C51 0.060(4) 0.035(3) 0.075(5) 0.017(3) 0.014(4) 0.018(3)
C52 0.065(4) 0.034(3) 0.056(4) -0.004(3) 0.037(3) -0.004(3)
C53 0.017(2) 0.018(2) 0.0138(19) -0.0042(16) 0.0048(16) -0.0049(16)
C54 0.018(2) 0.018(2) 0.017(2) -0.0023(16) 0.0062(16) -0.0064(16)
C55 0.018(2) 0.020(2) 0.0136(19) -0.0027(16) 0.0079(16) -0.0043(17)
C56 0.021(2) 0.018(2) 0.017(2) -0.0032(16) 0.0077(17) -0.0040(17)
C57 0.017(2) 0.018(2) 0.020(2) 0.0047(17) 0.0059(17) 0.0007(17)
C58 0.019(2) 0.021(2) 0.016(2) -0.0002(17) 0.0065(17) -0.0017(17)
C59 0.028(2) 0.016(2) 0.0166(19) -0.0031(16) 0.0092(17) -0.0024(17)
C60 0.051(3) 0.017(2) 0.022(2) -0.001(2) 0.013(2) -0.005(2)
C61 0.034(3) 0.034(3) 0.026(2) 0.0061(19) 0.011(2) 0.007(2)
C62 0.037(2) 0.025(2) 0.0173(19) 0.000(2) 0.0093(18) 0.002(2)
C63 0.034(3) 0.021(2) 0.023(2) 0.0037(18) 0.017(2) 0.0015(19)
C64 0.039(3) 0.023(2) 0.031(3) -0.009(2) 0.018(2) -0.004(2)
C65 0.027(2) 0.026(3) 0.035(3) -0.001(2) 0.016(2) 0.006(2)
C66 0.060(4) 0.025(3) 0.033(3) 0.009(2) 0.027(3) 0.014(2)
C67 0.018(2) 0.029(2) 0.025(2) -0.0006(19) 0.0076(18) -0.0002(18)
C68 0.020(2) 0.029(3) 0.040(3) 0.002(2) 0.003(2) 0.0015(19)
C69 0.026(3) 0.040(3) 0.039(3) -0.014(2) 0.007(2) 0.007(2)
C70 0.033(3) 0.051(3) 0.024(2) -0.010(2) 0.007(2) 0.012(2)
C71 0.034(3) 0.037(3) 0.021(2) -0.005(2) 0.0070(19) 0.003(2)
C72 0.027(2) 0.022(2) 0.025(2) -0.0015(19) 0.0120(18) 0.003(2)
C73 0.028(2) 0.025(2) 0.032(3) 0.003(2) 0.016(2) 0.0047(19)
C74 0.020(2) 0.026(2) 0.046(3) -0.002(2) 0.011(2) -0.0003(19)
C75 0.028(3) 0.035(3) 0.026(2) -0.009(2) 0.001(2) -0.006(2)
C76 0.031(2) 0.032(3) 0.024(2) -0.003(2) 0.0106(19) -0.005(2)
C77 0.027(3) 0.031(3) 0.055(3) 0.013(2) 0.011(2) 0.007(2)
C78 0.028(3) 0.037(3) 0.039(3) 0.011(2) 0.020(2) 0.012(2)
N7 0.053(3) 0.040(3) 0.074(4) -0.006(3) 0.030(3) 0.005(3)
N8 0.053(4) 0.094(5) 0.094(5) 0.015(4) 0.030(4) -0.007(4)
C79 0.050(4) 0.075(5) 0.054(4) 0.009(4) 0.014(3) 0.000(4)
C80 0.045(4) 0.110(7) 0.054(4) 0.011(4) 0.002(3) -0.009(4)
C81 0.053(5) 0.110(8) 0.102(7) 0.034(6) 0.008(5) 0.030(5)
C82 0.051(5) 0.107(8) 0.223(14) 0.039(9) 0.076(8) 0.038(5)
C83 0.052(5) 0.075(5) 0.118(8) 0.006(5) 0.052(5) 0.003(4)

loop_
_atom_type_symbol
_atom_type_description
_atom_type_scat_dispersion_real
_atom_type_scat_dispersion_imag
_atom_type_scat_source
C C 0.0033 0.0016 'International Tables Vol C Tables 4.2.6.8 and 6.1.1.4'
H H 0.0000 0.0000 'International Tables Vol C Tables 4.2.6.8 and 6.1.1.4'
N N 0.0061 0.0033 'International Tables Vol C Tables 4.2.6.8 and 6.1.1.4'
O O 0.0106 0.0060 'International Tables Vol C Tables 4.2.6.8 and 6.1.1.4'
Zn Zn 0.2839 1.4301 'International Tables Vol C Tables 4.2.6.8 and 6.1.1.4'

loop_
_geom_angle_atom_site_label_1
_geom_angle_atom_site_label_2
_geom_angle_atom_site_label_3
_geom_angle
N1 Zn1 N2 139.30(14)
N1 Zn1 N3 120.45(14)
N2 Zn1 N3 100.17(14)
N1 Zn1 O1 79.28(13)
N2 Zn1 O1 98.15(13)
N3 Zn1 O1 98.71(14)
N1 Zn1 O2 79.48(13)
N2 Zn1 O2 93.41(12)
N3 Zn1 O2 97.98(14)
O1 Zn1 O2 157.65(12)
C1 O1 Zn1 111.3(3)
C15 O2 Zn1 110.6(2)
C6 N1 C20 129.5(4)
C6 N1 Zn1 115.7(3)
C20 N1 Zn1 114.6(3)
C29 N2 C33 118.1(4)
C29 N2 Zn1 120.7(3)
C33 N2 Zn1 120.4(3)
C34 N3 C38 118.6(4)
C34 N3 Zn1 121.0(3)
C38 N3 Zn1 120.4(3)
O1 C1 C2 123.7(4)
O1 C1 C6 118.9(4)
C2 C1 C6 117.4(4)
C3 C2 C1 118.1(4)
C3 C2 C7 122.2(4)
C1 C2 C7 119.7(4)
C2 C3 C4 125.3(4)
C5 C4 C3 116.7(4)
C5 C4 C11 122.4(4)
C3 C4 C11 120.9(4)
C4 C5 C6 121.3(4)
N1 C6 C5 125.8(4)
N1 C6 C1 113.1(4)
C5 C6 C1 120.7(4)
C9 C7 C10 109.9(5)
C9 C7 C8 108.0(4)
C10 C7 C8 107.3(4)
C9 C7 C2 109.7(4)
C10 C7 C2 110.3(4)
C8 C7 C2 111.5(4)
C13 C11 C4 110.4(4)
C13 C11 C14 108.8(4)
C4 C11 C14 109.6(4)
C13 C11 C12 108.7(4)
C4 C11 C12 112.3(4)
C14 C11 C12 106.9(4)
O2 C15 C16 123.7(4)
O2 C15 C20 119.4(4)
C16 C15 C20 117.0(4)
C17 C16 C15 118.9(4)
C17 C16 C21 121.4(4)
C15 C16 C21 119.7(4)
C16 C17 C18 123.7(4)
C19 C18 C17 117.8(4)
C19 C18 C25 123.0(4)
C17 C18 C25 119.2(4)
C18 C19 C20 121.6(4)
N1 C20 C19 126.0(4)
N1 C20 C15 113.1(4)
C19 C20 C15 120.4(4)
C23 C21 C24 110.0(4)
C23 C21 C22 108.2(4)
C24 C21 C22 107.5(4)
C23 C21 C16 108.7(4)
C24 C21 C16 110.6(4)
C22 C21 C16 111.8(4)
C26 C25 C28 108.9(4)
C26 C25 C18 109.3(4)
C28 C25 C18 111.1(3)
C26 C25 C27 110.0(4)
C28 C25 C27 107.2(4)
C18 C25 C27 110.2(4)
N2 C29 C30 123.0(4)
C31 C30 C29 119.3(4)
C30 C31 C32 118.8(4)
C33 C32 C31 119.0(5)
N2 C33 C32 121.7(4)
N3 C34 C35 122.3(5)
C36 C35 C34 119.2(5)
C35 C36 C37 119.2(5)
C36 C37 C38 119.8(5)
N3 C38 C37 120.8(5)
N4 Zn2 O4 80.23(13)
N4 Zn2 N5 146.87(15)
O4 Zn2 N5 98.67(13)
N4 Zn2 O3 79.65(13)
O4 Zn2 O3 158.28(12)
N5 Zn2 O3 93.72(13)
N4 Zn2 N6 114.53(15)
O4 Zn2 N6 98.57(13)
N5 Zn2 N6 98.45(14)
O3 Zn2 N6 97.16(13)
C39 O3 Zn2 112.5(3)
C53 O4 Zn2 110.6(3)
C44 N4 C58 131.3(4)
C44 N4 Zn2 115.7(3)
C58 N4 Zn2 113.0(3)
C71 N5 C67 118.1(4)
C71 N5 Zn2 120.5(3)
C67 N5 Zn2 121.0(3)
C76 N6 C72 118.5(4)
C76 N6 Zn2 119.9(3)
C72 N6 Zn2 121.6(3)
O3 C39 C40 123.0(4)
O3 C39 C44 119.3(4)
C40 C39 C44 117.7(4)
C41 C40 C39 118.6(4)
C41 C40 C45 121.5(4)
C39 C40 C45 120.0(4)
C40 C41 C42 124.2(4)
C43 C42 C41 118.3(4)
C43 C42 C49 122.7(4)
C41 C42 C49 119.0(4)
C42 C43 C44 120.8(4)
N4 C44 C43 127.7(4)
N4 C44 C39 112.3(4)
C43 C44 C39 119.7(4)
C46 C45 C47 108.8(5)
C46 C45 C40 111.5(5)
C47 C45 C40 109.8(4)
C46 C45 C48 108.3(5)
C47 C45 C48 109.8(5)
C40 C45 C48 108.5(5)
C52 C49 C50 107.6(5)
C52 C49 C51 109.2(5)
C50 C49 C51 107.4(5)
C52 C49 C42 110.5(4)
C50 C49 C42 112.9(4)
C51 C49 C42 109.2(5)
O4 C53 C54 122.6(4)
O4 C53 C58 119.4(4)
C54 C53 C58 118.1(4)
C55 C54 C53 118.0(4)
C55 C54 C59 121.3(4)
C53 C54 C59 120.6(4)
C54 C55 C56 124.7(4)
C57 C56 C55 117.7(4)
C57 C56 C63 123.6(4)
C55 C56 C63 118.7(4)
C56 C57 C58 121.1(4)
N4 C58 C57 126.5(4)
N4 C58 C53 113.1(4)
C57 C58 C53 120.1(4)
C60 C59 C62 107.3(3)
C60 C59 C61 109.7(4)
C62 C59 C61 107.8(4)
C60 C59 C54 110.4(3)
C62 C59 C54 112.4(4)
C61 C59 C54 109.1(3)
C66 C63 C64 107.9(4)
C66 C63 C56 112.0(4)
C64 C63 C56 110.1(4)
C66 C63 C65 108.4(4)
C64 C63 C65 109.9(4)
C56 C63 C65 108.7(4)
N5 C67 C68 122.5(4)
C69 C68 C67 118.1(5)
C70 C69 C68 120.1(5)
C69 C70 C71 118.5(5)
N5 C71 C70 122.6(5)
N6 C72 C73 121.9(4)
C72 C73 C74 119.1(4)
C75 C74 C73 118.8(4)
C74 C75 C76 119.3(4)
N6 C76 C75 122.4(4)
N7 C78 C77 178.2(6)
C83 N8 C79 121.6(8)
C80 C79 N8 118.3(8)
C81 C80 C79 124.6(9)
C80 C81 C82 118.2(9)
C81 C82 C83 122.3(9)
N8 C83 C82 115.0(9)

loop_
_geom_bond_atom_site_label_1
_geom_bond_atom_site_label_2
_geom_bond_distance
Zn1 N1 2.008(3)
Zn1 N2 2.058(4)
Zn1 N3 2.072(4)
Zn1 O1 2.097(3)
Zn1 O2 2.101(3)
O1 C1 1.313(5)
O2 C15 1.303(5)
N1 C6 1.354(5)
N1 C20 1.361(5)
N2 C29 1.332(5)
N2 C33 1.355(6)
N3 C34 1.345(6)
N3 C38 1.347(6)
C1 C2 1.434(6)
C1 C6 1.452(6)
C2 C3 1.376(7)
C2 C7 1.547(6)
C3 C4 1.419(6)
C4 C5 1.383(6)
C4 C11 1.533(6)
C5 C6 1.410(6)
C7 C9 1.529(8)
C7 C10 1.531(7)
C7 C8 1.547(7)
C11 C13 1.526(7)
C11 C14 1.537(7)
C11 C12 1.542(7)
C15 C16 1.434(6)
C15 C20 1.453(6)
C16 C17 1.390(6)
C16 C21 1.548(6)
C17 C18 1.415(6)
C18 C19 1.369(6)
C18 C25 1.542(6)
C19 C20 1.414(6)
C21 C23 1.531(8)
C21 C24 1.532(7)
C21 C22 1.547(6)
C25 C26 1.532(7)
C25 C28 1.537(6)
C25 C27 1.544(6)
C29 C30 1.381(6)
C30 C31 1.363(7)
C31 C32 1.396(7)
C32 C33 1.385(7)
C34 C35 1.385(7)
C35 C36 1.363(8)
C36 C37 1.370(8)
C37 C38 1.399(7)
Zn2 N4 2.020(4)
Zn2 O4 2.056(3)
Zn2 N5 2.062(4)
Zn2 O3 2.065(3)
Zn2 N6 2.072(4)
O3 C39 1.299(5)
O4 C53 1.312(5)
N4 C44 1.349(5)
N4 C58 1.367(5)
N5 C71 1.343(6)
N5 C67 1.350(6)
N6 C76 1.344(6)
N6 C72 1.346(5)
C39 C40 1.425(6)
C39 C44 1.466(6)
C40 C41 1.387(7)
C40 C45 1.546(6)
C41 C42 1.406(6)
C42 C43 1.380(6)
C42 C49 1.535(7)
C43 C44 1.424(6)
C45 C46 1.520(8)
C45 C47 1.528(8)
C45 C48 1.547(9)
C49 C52 1.532(7)
C49 C50 1.533(7)
C49 C51 1.533(8)
C53 C54 1.433(6)
C53 C58 1.443(6)
C54 C55 1.388(6)
C54 C59 1.541(6)
C55 C56 1.399(6)
C56 C57 1.384(6)
C56 C63 1.539(6)
C57 C58 1.418(6)
C59 C60 1.534(6)
C59 C62 1.536(5)
C59 C61 1.538(6)
C63 C66 1.534(6)
C63 C64 1.537(7)
C63 C65 1.539(6)
C67 C68 1.394(7)
C68 C69 1.381(7)
C69 C70 1.377(8)
C70 C71 1.388(7)
C72 C73 1.389(7)
C73 C74 1.391(7)
C74 C75 1.374(7)
C75 C76 1.384(7)
C77 C78 1.436(8)
C78 N7 1.141(7)
N8 C83 1.356(10)
N8 C79 1.402(10)
C79 C80 1.354(10)
C80 C81 1.298(13)
C81 C82 1.361(15)
C82 C83 1.460(14)
